data_4324303
loop_
_publ_author_name
'Feng-Lei Yang'
'Jun Tao'
'Rong-Bin Huang'
'Lan-Sun Zheng'

_publ_contact_author_address
;
Department of Chemistry
Xiamen University
Xiamen 361005
P. R. China
;
_publ_contact_author_email taojun@xmu.edu.cn
_publ_contact_author_name 'Prof. Jun Tao'
_publ_contact_author_phone 86-592-2188138
_publ_section_title
;
 Temperature-Dependent in Situ Ligand Cyclization via C=C Coupling and
 Formation of a Spin-Crossover Iron(II) Coordination Polymer
;
_journal_name_full 'Inorganic Chemistry'
_journal_page_first 911
_journal_page_last 917
_journal_paper_doi 10.1021/ic101490a
_journal_volume 50
_journal_year 2011
_chemical_formula_sum 'C30 H28 Fe N10 S2'
_chemical_formula_weight 648.59
_chemical_name_systematic
; 

 ? 

;
_space_group_IT_number 15
_symmetry_cell_setting monoclinic
_symmetry_space_group_name_Hall '-C 2yc'
_symmetry_space_group_name_H-M 'C 1 2/c 1'
_atom_sites_solution_hydrogens geom
_atom_sites_solution_primary direct
_atom_sites_solution_secondary difmap
_audit_creation_method SHELXL-97
_cell_angle_alpha 90.00
_cell_angle_beta 96.356(4)
_cell_angle_gamma 90.00
_cell_formula_units_Z 4
_cell_length_a 19.5642(9)
_cell_length_b 9.5630(5)
_cell_length_c 16.0572(8)
_cell_measurement_reflns_used 3033
_cell_measurement_temperature 105(2)
_cell_measurement_theta_max 28.6030
_cell_measurement_theta_min 3.1108
_cell_volume 2985.7(3)
_computing_structure_refinement 'SHELXL-97 (Sheldrick, 1997)'
_computing_structure_solution 'SHELXS-97 (Sheldrick, 1990)'
_diffrn_ambient_temperature 105(2)
_diffrn_detector_area_resol_mean 16.1903
_diffrn_measured_fraction_theta_full 0.998
_diffrn_measured_fraction_theta_max 0.998
_diffrn_measurement_device_type 'Xcalibur, Sapphire3, Gemini ultra'
_diffrn_measurement_method '\w scans'
_diffrn_radiation_monochromator graphite
_diffrn_radiation_source 'fine-focus sealed tube'
_diffrn_radiation_type MoK\a
_diffrn_radiation_wavelength 0.71073
_diffrn_reflns_av_R_equivalents 0.0279
_diffrn_reflns_av_sigmaI/netI 0.0506
_diffrn_reflns_limit_h_max 24
_diffrn_reflns_limit_h_min -10
_diffrn_reflns_limit_k_max 11
_diffrn_reflns_limit_k_min -11
_diffrn_reflns_limit_l_max 17
_diffrn_reflns_limit_l_min -19
_diffrn_reflns_number 6216
_diffrn_reflns_theta_full 25.99
_diffrn_reflns_theta_max 25.99
_diffrn_reflns_theta_min 3.12
_diffrn_standards_number 7099
_exptl_absorpt_coefficient_mu 0.685
_exptl_absorpt_correction_T_max 0.8752
_exptl_absorpt_correction_T_min 0.7713
_exptl_absorpt_correction_type multi-scan
_exptl_crystal_density_diffrn 1.443
_exptl_crystal_F_000 1344
_exptl_crystal_size_max 0.40
_exptl_crystal_size_mid 0.30
_exptl_crystal_size_min 0.20
_refine_diff_density_max 0.433
_refine_diff_density_min -0.534
_refine_diff_density_rms 0.060
_refine_ls_extinction_method none
_refine_ls_goodness_of_fit_ref 0.948
_refine_ls_hydrogen_treatment constr
_refine_ls_matrix_type full
_refine_ls_number_parameters 195
_refine_ls_number_reflns 2929
_refine_ls_number_restraints 0
_refine_ls_restrained_S_all 0.948
_refine_ls_R_factor_all 0.0542
_refine_ls_R_factor_gt 0.0356
_refine_ls_shift/su_max 0.000
_refine_ls_shift/su_mean 0.000
_refine_ls_structure_factor_coef Fsqd
_refine_ls_weighting_details 'calc w=1/[\s^2^(Fo^2^)+(0.0484P)^2^+0.0000P] where P=(Fo^2^+2Fc^2^)/3'
_refine_ls_weighting_scheme calc
_refine_ls_wR_factor_gt 0.0848
_refine_ls_wR_factor_ref 0.0885
_reflns_number_gt 2130
_reflns_number_total 2929
_reflns_threshold_expression >2sigma(I)
_cod_data_source_file ic101490a_si_001_3.cif
_cod_data_source_block complex1-105K
_cod_database_code 4324303

loop_
_symmetry_equiv_pos_as_xyz
'x, y, z'
'-x, y, -z+1/2'
'x+1/2, y+1/2, z'
'-x+1/2, y+1/2, -z+1/2'
'-x, -y, -z'
'x, -y, z-1/2'
'-x+1/2, -y+1/2, -z'
'x+1/2, -y+1/2, z-1/2'

loop_
_atom_site_label
_atom_site_type_symbol
_atom_site_fract_x
_atom_site_fract_y
_atom_site_fract_z
_atom_site_U_iso_or_equiv
_atom_site_adp_type
_atom_site_occupancy
_atom_site_symmetry_multiplicity
_atom_site_calc_flag
_atom_site_refinement_flags
Fe1 Fe 0.5000 0.02912(4) 0.7500 0.01478(14) Uani 1 2 d S
C1 C 0.45895(12) 0.3861(2) 0.59151(14) 0.0191(5) Uani 1 1 d .
H1A H 0.4843 0.4622 0.5759 0.023 Uiso 1 1 calc R
C2 C 0.48895(12) 0.2907(2) 0.64837(14) 0.0174(5) Uani 1 1 d .
H2B H 0.5344 0.3048 0.6703 0.021 Uiso 1 1 calc R
C3 C 0.38973(12) 0.1637(2) 0.64219(15) 0.0199(5) Uani 1 1 d .
H3B H 0.3652 0.0884 0.6602 0.024 Uiso 1 1 calc R
C4 C 0.35594(12) 0.2536(2) 0.58481(15) 0.0203(5) Uani 1 1 d .
H4B H 0.3102 0.2375 0.5645 0.024 Uiso 1 1 calc R
C5 C 0.39092(12) 0.3695(2) 0.55717(14) 0.0183(5) Uani 1 1 d .
C6 C 0.35715(12) 0.4590(2) 0.49018(14) 0.0189(5) Uani 1 1 d .
C7 C 0.27725(14) 0.4668(3) 0.36305(17) 0.0333(7) Uani 1 1 d .
H7A H 0.2366 0.5094 0.3816 0.040 Uiso 1 1 calc R
H7B H 0.2627 0.4052 0.3164 0.040 Uiso 1 1 calc R
C8 C 0.32426(15) 0.5798(3) 0.33481(17) 0.0347(7) Uani 1 1 d .
H8A H 0.3629 0.5371 0.3115 0.042 Uiso 1 1 calc R
H8B H 0.2993 0.6366 0.2916 0.042 Uiso 1 1 calc R
C9 C 0.36693(12) 0.5994(2) 0.48209(15) 0.0210(5) Uani 1 1 d .
C10 C 0.39805(12) 0.6923(2) 0.54864(14) 0.0189(5) Uani 1 1 d .
C11 C 0.39010(12) 0.6778(2) 0.63353(15) 0.0210(5) Uani 1 1 d .
H11A H 0.3643 0.6042 0.6514 0.025 Uiso 1 1 calc R
C12 C 0.42062(12) 0.7729(2) 0.69117(15) 0.0202(5) Uani 1 1 d .
H12A H 0.4146 0.7608 0.7474 0.024 Uiso 1 1 calc R
C13 C 0.46513(12) 0.8965(2) 0.58799(14) 0.0192(5) Uani 1 1 d .
H13A H 0.4913 0.9709 0.5717 0.023 Uiso 1 1 calc R
C14 C 0.43581(12) 0.8091(2) 0.52713(15) 0.0206(5) Uani 1 1 d .
H14A H 0.4409 0.8269 0.4712 0.025 Uiso 1 1 calc R
N1 N 0.45571(10) 0.17752(19) 0.67387(12) 0.0176(4) Uani 1 1 d .
N2 N 0.31302(10) 0.3873(2) 0.43062(13) 0.0249(5) Uani 1 1 d .
H2A H 0.3073 0.2984 0.4341 0.030 Uiso 1 1 calc R
N3 N 0.45862(10) 0.88203(18) 0.66992(12) 0.0173(4) Uani 1 1 d .
N4 N 0.34895(11) 0.6667(2) 0.40538(13) 0.0264(5) Uani 1 1 d .
H4A H 0.3524 0.7559 0.4005 0.032 Uiso 1 1 calc R
S1 S 0.29500(3) -0.02096(7) 0.87969(4) 0.03055(18) Uani 1 1 d .
C15 C 0.36677(13) 0.0052(2) 0.83715(14) 0.0191(5) Uani 1 1 d .
N5 N 0.41742(10) 0.02492(19) 0.80809(12) 0.0177(4) Uani 1 1 d .

loop_
_atom_site_aniso_label
_atom_site_aniso_U_11
_atom_site_aniso_U_22
_atom_site_aniso_U_33
_atom_site_aniso_U_23
_atom_site_aniso_U_13
_atom_site_aniso_U_12
Fe1 0.0205(3) 0.0097(2) 0.0142(2) 0.000 0.00201(19) 0.000
C1 0.0241(13) 0.0151(12) 0.0187(13) -0.0024(9) 0.0047(10) -0.0049(10)
C2 0.0201(12) 0.0153(12) 0.0172(12) -0.0045(9) 0.0034(10) -0.0020(9)
C3 0.0229(13) 0.0141(12) 0.0226(13) 0.0015(10) 0.0024(10) -0.0046(9)
C4 0.0211(13) 0.0173(12) 0.0219(13) -0.0025(10) 0.0003(10) -0.0031(10)
C5 0.0263(13) 0.0126(11) 0.0163(12) -0.0037(9) 0.0035(10) -0.0016(10)
C6 0.0214(12) 0.0171(12) 0.0178(12) 0.0003(10) -0.0004(9) -0.0050(10)
C7 0.0356(15) 0.0327(15) 0.0284(15) 0.0073(12) -0.0103(12) -0.0131(13)
C8 0.0444(17) 0.0329(15) 0.0244(15) 0.0037(12) -0.0064(13) -0.0155(13)
C9 0.0238(13) 0.0195(13) 0.0194(13) 0.0036(10) 0.0011(10) -0.0028(10)
C10 0.0226(12) 0.0149(12) 0.0190(13) 0.0003(9) 0.0006(10) 0.0002(10)
C11 0.0263(13) 0.0143(12) 0.0229(13) 0.0037(10) 0.0050(10) -0.0024(10)
C12 0.0275(13) 0.0159(12) 0.0179(13) 0.0029(9) 0.0050(10) 0.0014(10)
C13 0.0267(13) 0.0141(12) 0.0176(12) 0.0021(9) 0.0057(10) -0.0024(10)
C14 0.0291(13) 0.0173(12) 0.0161(13) 0.0023(10) 0.0057(10) -0.0010(10)
N1 0.0218(11) 0.0145(10) 0.0167(10) -0.0041(8) 0.0027(8) -0.0032(8)
N2 0.0325(12) 0.0170(11) 0.0232(11) 0.0046(9) -0.0060(9) -0.0098(9)
N3 0.0230(11) 0.0116(10) 0.0175(10) 0.0020(8) 0.0041(8) 0.0008(8)
N4 0.0365(13) 0.0195(11) 0.0214(12) 0.0056(9) -0.0054(10) -0.0089(9)
S1 0.0259(4) 0.0333(4) 0.0338(4) 0.0025(3) 0.0092(3) -0.0026(3)
C15 0.0272(14) 0.0117(12) 0.0167(12) -0.0022(9) -0.0047(10) 0.0021(9)
N5 0.0230(11) 0.0119(9) 0.0179(10) -0.0021(8) 0.0006(8) -0.0004(8)

loop_
_atom_type_symbol
_atom_type_description
_atom_type_scat_dispersion_real
_atom_type_scat_dispersion_imag
_atom_type_scat_source
C C 0.0033 0.0016 'International Tables Vol C Tables 4.2.6.8 and 6.1.1.4'
H H 0.0000 0.0000 'International Tables Vol C Tables 4.2.6.8 and 6.1.1.4'
N N 0.0061 0.0033 'International Tables Vol C Tables 4.2.6.8 and 6.1.1.4'
S S 0.1246 0.1234 'International Tables Vol C Tables 4.2.6.8 and 6.1.1.4'
Fe Fe 0.3463 0.8444 'International Tables Vol C Tables 4.2.6.8 and 6.1.1.4'

loop_
_geom_angle_atom_site_label_1
_geom_angle_atom_site_label_2
_geom_angle_atom_site_label_3
_geom_angle
_geom_angle_site_symmetry_1
_geom_angle_site_symmetry_3
N5 Fe1 N5 177.64(11) . 2_656
N5 Fe1 N1 92.74(8) . 2_656
N5 Fe1 N1 88.92(8) 2_656 2_656
N5 Fe1 N1 88.92(8) . .
N5 Fe1 N1 92.74(8) 2_656 .
N1 Fe1 N1 89.95(10) 2_656 .
N5 Fe1 N3 89.73(8) . 1_545
N5 Fe1 N3 88.63(8) 2_656 1_545
N1 Fe1 N3 177.42(8) 2_656 1_545
N1 Fe1 N3 89.38(7) . 1_545
N5 Fe1 N3 88.63(8) . 2_646
N5 Fe1 N3 89.73(8) 2_656 2_646
N1 Fe1 N3 89.38(7) 2_656 2_646
N1 Fe1 N3 177.42(8) . 2_646
N3 Fe1 N3 91.41(10) 1_545 2_646
C2 C1 C5 120.4(2) . .
N1 C2 C1 123.3(2) . .
N1 C3 C4 124.4(2) . .
C3 C4 C5 119.4(2) . .
C1 C5 C4 116.4(2) . .
C1 C5 C6 123.7(2) . .
C4 C5 C6 119.7(2) . .
C9 C6 N2 120.1(2) . .
C9 C6 C5 125.8(2) . .
N2 C6 C5 114.12(19) . .
N2 C7 C8 109.9(2) . .
N4 C8 C7 109.6(2) . .
C6 C9 N4 120.8(2) . .
C6 C9 C10 125.2(2) . .
N4 C9 C10 113.95(19) . .
C11 C10 C14 116.0(2) . .
C11 C10 C9 124.6(2) . .
C14 C10 C9 119.3(2) . .
C12 C11 C10 120.0(2) . .
N3 C12 C11 123.3(2) . .
N3 C13 C14 124.1(2) . .
C13 C14 C10 120.2(2) . .
C3 N1 C2 116.10(19) . .
C3 N1 Fe1 119.64(15) . .
C2 N1 Fe1 124.20(15) . .
C6 N2 C7 117.96(19) . .
C13 N3 C12 116.3(2) . .
C13 N3 Fe1 118.57(15) . 1_565
C12 N3 Fe1 125.00(16) . 1_565
C9 N4 C8 117.1(2) . .
N5 C15 S1 179.1(2) . .
C15 N5 Fe1 170.72(18) . .

loop_
_geom_bond_atom_site_label_1
_geom_bond_atom_site_label_2
_geom_bond_distance
_geom_bond_site_symmetry_2
Fe1 N5 1.953(2) .
Fe1 N5 1.953(2) 2_656
Fe1 N1 2.0061(19) 2_656
Fe1 N1 2.0061(19) .
Fe1 N3 2.0141(19) 1_545
Fe1 N3 2.0141(19) 2_646
C1 C2 1.376(3) .
C1 C5 1.392(3) .
C2 N1 1.349(3) .
C3 N1 1.340(3) .
C3 C4 1.374(3) .
C4 C5 1.400(3) .
C5 C6 1.473(3) .
C6 C9 1.365(3) .
C6 N2 1.395(3) .
C7 N2 1.441(3) .
C7 C8 1.521(4) .
C8 N4 1.444(3) .
C9 N4 1.400(3) .
C9 C10 1.469(3) .
C10 C11 1.396(3) .
C10 C14 1.403(3) .
C11 C12 1.385(3) .
C12 N3 1.347(3) .
C13 N3 1.343(3) .
C13 C14 1.364(3) .
N3 Fe1 2.0141(19) 1_565
S1 C15 1.647(3) .
C15 N5 1.157(3) .
